data_4129859
loop_
_publ_author_name
'Deng, Lin'
'Xu, Tao'
'Li, Hongbo'
'Dong, Guangbin'

_publ_section_title
;
 Enantioselective Rh-Catalyzed Carboacylation of C&#x2550;N Bonds via C-C
 Activation of Benzocyclobutenones.
;
_journal_issue 1
_journal_name_full 'Journal of the American Chemical Society'
_journal_page_first 369
_journal_page_last 374
_journal_paper_doi 10.1021/jacs.5b11120
_journal_volume 138
_journal_year 2016
_chemical_absolute_configuration ad
_chemical_formula_moiety 'C12 H13 N O3'
_chemical_formula_sum 'C12 H13 N O3'
_chemical_formula_weight 219.23
_space_group_crystal_system monoclinic
_space_group_IT_number 4
_space_group_name_Hall 'P 2yb'
_space_group_name_H-M_alt 'P 1 21 1'
_atom_sites_solution_hydrogens difmap
_audit_creation_method SHELXL-2014/7
_cell_angle_alpha 90
_cell_angle_beta 95.146(2)
_cell_angle_gamma 90
_cell_formula_units_Z 2
_cell_length_a 8.3112(15)
_cell_length_b 7.2566(13)
_cell_length_c 8.9068(17)
_cell_measurement_reflns_used 4883
_cell_measurement_temperature 100(2)
_cell_measurement_theta_max 74.2
_cell_measurement_theta_min 4.97
_cell_volume 535.01(17)
_computing_cell_refinement 'CrysAlisPro V 1.171.37.31, Agilent Technologies'
_computing_data_collection 'CrysAlisPro V 1.171.37.31, Agilent Technologies'
_computing_data_reduction 'CrysAlisPro V 1.171.37.31, Agilent Technologies'
_computing_molecular_graphics 'XP SHELXTL/PC, Siemens Analytical'
_computing_publication_material 'XL SHELXTL/PC, Siemens Analytical'
_computing_structure_refinement 'Shelxl-2013, Sheldrick, G. M.'
_computing_structure_solution
;

SUPERFLIP.  Palatinus, L. and Chapuis, G., J. Appl. Cryst. 40, 786-790.
;
_diffrn_ambient_temperature 100(2)
_diffrn_measured_fraction_theta_full 1.000
_diffrn_measured_fraction_theta_max 0.986
_diffrn_measurement_device_type 'Agilent SuperNova with AtlasS2 CCD'
_diffrn_measurement_method \w-scans
_diffrn_radiation_type CuK\a
_diffrn_radiation_wavelength 1.54184
_diffrn_reflns_av_R_equivalents 0.0140
_diffrn_reflns_av_unetI/netI 0.0127
_diffrn_reflns_Laue_measured_fraction_full 1.000
_diffrn_reflns_Laue_measured_fraction_max 0.986
_diffrn_reflns_limit_h_max 10
_diffrn_reflns_limit_h_min -10
_diffrn_reflns_limit_k_max 8
_diffrn_reflns_limit_k_min -8
_diffrn_reflns_limit_l_max 10
_diffrn_reflns_limit_l_min -11
_diffrn_reflns_number 5543
_diffrn_reflns_point_group_measured_fraction_full 1.000
_diffrn_reflns_point_group_measured_fraction_max 0.987
_diffrn_reflns_theta_full 67.684
_diffrn_reflns_theta_max 74.282
_diffrn_reflns_theta_min 4.986
_diffrn_source 'sealed microfocus tube'
_exptl_absorpt_coefficient_mu 0.812
_exptl_absorpt_correction_T_max 1.00
_exptl_absorpt_correction_T_min 0.909
_exptl_absorpt_correction_type multi-scan
_exptl_absorpt_process_details
;
CrysAlisPro 1.171.38.27t (Agilent, 2015)
Empirical absorption correction using spherical harmonics,
 implemented in SCALE3 ABSPACK scaling algorithm.
;
_exptl_crystal_colour colorless
_exptl_crystal_density_diffrn 1.361
_exptl_crystal_description prism
_exptl_crystal_F_000 232
_exptl_crystal_size_max 0.310
_exptl_crystal_size_mid 0.290
_exptl_crystal_size_min 0.140
_refine_diff_density_max 0.218
_refine_diff_density_min -0.111
_refine_diff_density_rms 0.032
_refine_ls_abs_structure_details
;
 Refined as an inversion twin.  The Hooft y-parameter refined to -0.04(5).
;
_refine_ls_abs_structure_Flack -0.06(19)
_refine_ls_extinction_coef 0.0129(17)
_refine_ls_extinction_expression Fc^*^=kFc[1+0.001xFc^2^\l^3^/sin(2\q)]^-1/4^
_refine_ls_extinction_method 'SHELXL-2014/7 (Sheldrick 2014'
_refine_ls_goodness_of_fit_ref 1.064
_refine_ls_hydrogen_treatment refall
_refine_ls_matrix_type full
_refine_ls_number_parameters 199
_refine_ls_number_reflns 2019
_refine_ls_number_restraints 1
_refine_ls_restrained_S_all 1.063
_refine_ls_R_factor_all 0.0236
_refine_ls_R_factor_gt 0.0236
_refine_ls_shift/su_max 0.021
_refine_ls_shift/su_mean 0.001
_refine_ls_structure_factor_coef Fsqd
_refine_ls_weighting_details 'w=1/[\s^2^(Fo^2^)+(0.0409P)^2^+0.0650P] where P=(Fo^2^+2Fc^2^)/3'
_refine_ls_weighting_scheme calc
_refine_ls_wR_factor_gt 0.0632
_refine_ls_wR_factor_ref 0.0633
_reflns_Friedel_coverage 0.847
_reflns_Friedel_fraction_full 1.000
_reflns_Friedel_fraction_max 0.987
_reflns_number_gt 2014
_reflns_number_total 2019
_reflns_threshold_expression 'I > 2\s(I)'
_cod_data_source_file ja5b11120_si_002.cif
_cod_data_source_block shelx
_cod_original_sg_symbol_H-M 'P 21'
_cod_database_code 4129859
_shelx_shelxl_version_number 2014/7
_shelx_space_group_comment
;
The symmetry employed for this shelxl refinement is uniquely defined
by the following loop, which should always be used as a source of
symmetry information in preference to the above space-group names.
They are only intended as comments.
;
_shelx_estimated_absorpt_t_min 0.787
_shelx_estimated_absorpt_t_max 0.895

loop_
_space_group_symop_operation_xyz
'x, y, z'
'-x, y+1/2, -z'

loop_
_atom_site_label
_atom_site_type_symbol
_atom_site_fract_x
_atom_site_fract_y
_atom_site_fract_z
_atom_site_U_iso_or_equiv
_atom_site_adp_type
_atom_site_occupancy
_atom_site_site_symmetry_order
_atom_site_calc_flag
C1 C 0.94312(18) 0.4507(2) 0.85952(16) 0.0185(3) Uani 1 1 d
C2 C 1.05014(17) 0.3568(2) 0.75081(17) 0.0196(3) Uani 1 1 d
C3 C 0.97301(17) 0.3379(2) 0.59232(16) 0.0187(3) Uani 1 1 d
C4 C 1.04940(19) 0.3415(3) 0.45842(17) 0.0234(3) Uani 1 1 d
C5 C 0.9559(2) 0.3398(3) 0.32044(18) 0.0261(3) Uani 1 1 d
C6 C 0.7867(2) 0.3412(3) 0.30832(17) 0.0265(4) Uani 1 1 d
C7 C 0.71495(18) 0.3370(2) 0.44236(17) 0.0212(3) Uani 1 1 d
C8 C 0.80756(18) 0.3268(2) 0.57818(16) 0.0180(3) Uani 1 1 d
C9 C 0.70211(16) 0.3307(2) 0.70579(15) 0.0179(3) Uani 1 1 d
C10 C 0.54471(19) 0.4043(2) 0.62070(19) 0.0232(4) Uani 1 1 d
C11 C 0.6605(2) 0.7074(3) 0.9265(2) 0.0254(4) Uani 1 1 d
C12 C 0.67959(19) 0.1422(2) 0.77657(17) 0.0209(3) Uani 1 1 d
N1 N 0.77996(15) 0.46220(19) 0.81421(14) 0.0178(3) Uani 1 1 d
O1 O 0.68073(13) 0.51062(18) 0.92862(12) 0.0220(3) Uani 1 1 d
O2 O 1.00030(14) 0.51729(19) 0.97787(12) 0.0238(3) Uani 1 1 d
O3 O 0.55244(13) 0.35179(18) 0.46267(12) 0.0247(3) Uani 1 1 d
H2A H 1.073(2) 0.232(3) 0.795(2) 0.020(5) Uiso 1 1 d
H2B H 1.149(3) 0.431(3) 0.755(2) 0.026(5) Uiso 1 1 d
H4 H 1.170(2) 0.350(4) 0.460(2) 0.028(5) Uiso 1 1 d
H5 H 1.005(3) 0.347(4) 0.229(2) 0.032(5) Uiso 1 1 d
H6 H 0.723(3) 0.350(4) 0.213(3) 0.036(6) Uiso 1 1 d
H10A H 0.444(2) 0.346(3) 0.655(2) 0.022(5) Uiso 1 1 d
H10B H 0.540(3) 0.540(3) 0.627(2) 0.028(5) Uiso 1 1 d
H11A H 0.606(3) 0.748(3) 0.828(3) 0.032(6) Uiso 1 1 d
H11B H 0.596(3) 0.733(4) 1.012(3) 0.048(7) Uiso 1 1 d
H11C H 0.766(3) 0.770(3) 0.946(2) 0.028(5) Uiso 1 1 d
H12A H 0.609(3) 0.151(3) 0.859(2) 0.029(5) Uiso 1 1 d
H12B H 0.783(2) 0.090(3) 0.813(2) 0.024(5) Uiso 1 1 d
H13C H 0.622(3) 0.056(3) 0.701(3) 0.032(6) Uiso 1 1 d

loop_
_atom_site_aniso_label
_atom_site_aniso_U_11
_atom_site_aniso_U_22
_atom_site_aniso_U_33
_atom_site_aniso_U_23
_atom_site_aniso_U_13
_atom_site_aniso_U_12
C1 0.0220(7) 0.0160(8) 0.0169(7) 0.0031(6) -0.0011(5) 0.0000(6)
C2 0.0186(6) 0.0197(9) 0.0202(7) 0.0000(7) -0.0004(5) 0.0008(6)
C3 0.0228(7) 0.0139(7) 0.0194(7) -0.0004(6) 0.0014(5) 0.0010(6)
C4 0.0285(7) 0.0184(8) 0.0242(8) -0.0004(7) 0.0066(6) -0.0024(7)
C5 0.0415(9) 0.0193(8) 0.0185(7) -0.0008(7) 0.0085(6) -0.0023(8)
C6 0.0426(9) 0.0193(8) 0.0164(7) 0.0001(6) -0.0037(6) -0.0028(8)
C7 0.0271(7) 0.0151(8) 0.0204(7) 0.0005(7) -0.0043(6) -0.0013(7)
C8 0.0237(7) 0.0135(8) 0.0166(7) 0.0009(6) 0.0004(5) -0.0002(6)
C9 0.0172(6) 0.0188(8) 0.0171(7) -0.0005(6) -0.0014(5) 0.0009(6)
C10 0.0207(7) 0.0245(10) 0.0233(8) -0.0002(6) -0.0040(6) 0.0039(6)
C11 0.0261(8) 0.0222(9) 0.0286(8) -0.0038(7) 0.0066(7) 0.0006(7)
C12 0.0214(7) 0.0194(8) 0.0218(7) 0.0007(6) 0.0010(6) -0.0015(6)
N1 0.0194(6) 0.0196(7) 0.0146(6) -0.0019(5) 0.0032(4) 0.0006(5)
O1 0.0258(5) 0.0215(6) 0.0201(5) -0.0020(5) 0.0096(4) -0.0003(5)
O2 0.0281(5) 0.0249(6) 0.0172(5) -0.0009(5) -0.0040(4) -0.0010(5)
O3 0.0251(5) 0.0258(7) 0.0215(5) -0.0002(5) -0.0075(4) 0.0008(5)

loop_
_atom_type_symbol
_atom_type_description
_atom_type_scat_dispersion_real
_atom_type_scat_dispersion_imag
_atom_type_scat_source
C C 0.0181 0.0091 'International Tables Vol C Tables 4.2.6.8 and 6.1.1.4'
H H 0.0000 0.0000 'International Tables Vol C Tables 4.2.6.8 and 6.1.1.4'
N N 0.0311 0.0180 'International Tables Vol C Tables 4.2.6.8 and 6.1.1.4'
O O 0.0492 0.0322 'International Tables Vol C Tables 4.2.6.8 and 6.1.1.4'

loop_
_geom_angle_atom_site_label_1
_geom_angle_atom_site_label_2
_geom_angle_atom_site_label_3
_geom_angle
O2 C1 N1 121.72(15)
O2 C1 C2 121.36(14)
N1 C1 C2 116.88(12)
C3 C2 C1 114.28(12)
C3 C2 H2A 109.6(12)
C1 C2 H2A 104.9(12)
C3 C2 H2B 112.0(12)
C1 C2 H2B 105.2(13)
H2A C2 H2B 110.7(18)
C8 C3 C4 116.75(13)
C8 C3 C2 115.53(13)
C4 C3 C2 127.60(13)
C5 C4 C3 119.41(14)
C5 C4 H4 119.5(12)
C3 C4 H4 121.0(12)
C4 C5 C6 122.98(14)
C4 C5 H5 120.6(13)
C6 C5 H5 116.2(13)
C7 C6 C5 116.19(14)
C7 C6 H6 121.0(13)
C5 C6 H6 122.8(12)
C8 C7 O3 111.41(13)
C8 C7 C6 120.65(14)
O3 C7 C6 127.85(14)
C3 C8 C7 123.68(14)
C3 C8 C9 125.42(13)
C7 C8 C9 110.31(13)
N1 C9 C8 104.98(12)
N1 C9 C12 112.01(12)
C8 C9 C12 113.53(14)
N1 C9 C10 113.69(14)
C8 C9 C10 99.29(12)
C12 C9 C10 112.49(13)
O3 C10 C9 105.83(12)
O3 C10 H10A 106.7(12)
C9 C10 H10A 113.2(12)
O3 C10 H10B 108.8(13)
C9 C10 H10B 110.7(13)
H10A C10 H10B 111.3(19)
O1 C11 H11A 110.3(14)
O1 C11 H11B 104.2(18)
H11A C11 H11B 113(2)
O1 C11 H11C 110.7(14)
H11A C11 H11C 110.4(19)
H11B C11 H11C 108(2)
C9 C12 H12A 110.7(15)
C9 C12 H12B 110.6(14)
H12A C12 H12B 110.4(18)
C9 C12 H13C 110.2(13)
H12A C12 H13C 104.9(19)
H12B C12 H13C 109.9(19)
C1 N1 O1 115.19(11)
C1 N1 C9 121.10(12)
O1 N1 C9 112.68(11)
N1 O1 C11 108.24(12)
C7 O3 C10 105.86(11)

loop_
_geom_bond_atom_site_label_1
_geom_bond_atom_site_label_2
_geom_bond_distance
C1 O2 1.217(2)
C1 N1 1.3822(19)
C1 C2 1.532(2)
C2 C3 1.503(2)
C2 H2A 1.00(2)
C2 H2B 0.98(2)
C3 C8 1.372(2)
C3 C4 1.401(2)
C4 C5 1.394(2)
C4 H4 1.00(2)
C5 C6 1.401(2)
C5 H5 0.94(2)
C6 C7 1.382(2)
C6 H6 0.96(2)
C7 C8 1.376(2)
C7 O3 1.3829(19)
C8 C9 1.4965(19)
C9 N1 1.466(2)
C9 C12 1.525(2)
C9 C10 1.547(2)
C10 O3 1.465(2)
C10 H10A 1.01(2)
C10 H10B 0.99(2)
C11 O1 1.438(2)
C11 H11A 1.00(2)
C11 H11B 0.98(3)
C11 H11C 0.99(2)
C12 H12A 0.98(2)
C12 H12B 0.97(2)
C12 H13C 1.01(2)
N1 O1 1.4117(16)

loop_
_geom_torsion_atom_site_label_1
_geom_torsion_atom_site_label_2
_geom_torsion_atom_site_label_3
_geom_torsion_atom_site_label_4
_geom_torsion
O2 C1 C2 C3 -161.06(15)
N1 C1 C2 C3 16.6(2)
C1 C2 C3 C8 -27.9(2)
C1 C2 C3 C4 147.94(17)
C8 C3 C4 C5 2.1(3)
C2 C3 C4 C5 -173.72(17)
C3 C4 C5 C6 2.3(3)
C4 C5 C6 C7 -2.4(3)
C5 C6 C7 C8 -1.8(3)
C5 C6 C7 O3 174.46(18)
C4 C3 C8 C7 -6.5(3)
C2 C3 C8 C7 169.85(17)
C4 C3 C8 C9 -176.80(16)
C2 C3 C8 C9 -0.5(3)
O3 C7 C8 C3 -170.34(16)
C6 C7 C8 C3 6.4(3)
O3 C7 C8 C9 1.3(2)
C6 C7 C8 C9 178.07(16)
C3 C8 C9 N1 37.1(2)
C7 C8 C9 N1 -134.34(14)
C3 C8 C9 C12 -85.6(2)
C7 C8 C9 C12 102.99(16)
C3 C8 C9 C10 154.82(17)
C7 C8 C9 C10 -16.62(18)
N1 C9 C10 O3 136.37(13)
C8 C9 C10 O3 25.40(16)
C12 C9 C10 O3 -94.97(15)
O2 C1 N1 O1 -16.0(2)
C2 C1 N1 O1 166.33(13)
O2 C1 N1 C9 -157.39(16)
C2 C1 N1 C9 24.9(2)
C8 C9 N1 C1 -49.34(18)
C12 C9 N1 C1 74.30(17)
C10 C9 N1 C1 -156.79(13)
C8 C9 N1 O1 168.40(12)
C12 C9 N1 O1 -67.96(15)
C10 C9 N1 O1 60.95(17)
C1 N1 O1 C11 92.72(15)
C9 N1 O1 C11 -122.67(14)
C8 C7 O3 C10 16.00(19)
C6 C7 O3 C10 -160.50(18)
C9 C10 O3 C7 -26.24(17)
